data_7210107
loop_
_publ_author_name
'Cunha, Anna C.'
'Ferreira, Vitor F.'
'Jord\~ao, Alessandro K.'
'de Souza, Maria C. B. V.'
'Wardell, Solange M. S. V.'
'Wardell, James L.'
'Tan, Peiyu Amelia'
'Bettens, Ryan P. A.'
'Seth, Saikat Kumar'
'Tiekink, Edward R. T.'

_publ_section_title
;
 Aryl-substituents moderate the nature of hydrogen bonds, N--H&#x22EF;N
 versus N--H&#x22EF;O, leading to supramolecular chains in the crystal
 structures of N-arylamino 1,2,3-triazole esters
;
_journal_issue 24
_journal_name_full CrystEngComm
_journal_page_first 4917
_journal_paper_doi 10.1039/c3ce40102b
_journal_volume 15
_journal_year 2013
_chemical_formula_moiety 'C12 H14 N4 O2'
_chemical_formula_sum 'C12 H14 N4 O2'
_chemical_formula_weight 246.27
_chemical_name_systematic
;
?
;
_space_group_IT_number 29
_symmetry_cell_setting orthorhombic
_symmetry_space_group_name_Hall 'P 2c -2ac'
_symmetry_space_group_name_H-M 'P c a 21'
_atom_sites_solution_hydrogens geom
_atom_sites_solution_primary direct
_atom_sites_solution_secondary difmap
_audit_creation_method SHELXL-97
_cell_angle_alpha 90
_cell_angle_beta 90
_cell_angle_gamma 90
_cell_formula_units_Z 8
_cell_length_a 22.1366(6)
_cell_length_b 10.4274(3)
_cell_length_c 10.7186(3)
_cell_measurement_reflns_used 3137
_cell_measurement_temperature 120(2)
_cell_measurement_theta_max 27.5
_cell_measurement_theta_min 2.9
_cell_volume 2474.14(12)
_computing_cell_refinement 'DENZO (Otwinowski & Minor, 1997) & COLLECT'
_computing_data_collection 'COLLECT (Hooft, 1998)'
_computing_data_reduction 'DENZO & COLLECT'
_computing_molecular_graphics 'ORTEP-3 (Farrugia, 1997), DIAMOND (Brandenburg, 2006)'
_computing_publication_material 'publCIF (Westrip, 2010)'
_computing_structure_refinement 'SHELXL97 (Sheldrick, 2008)'
_computing_structure_solution 'SHELXS97 (Sheldrick, 2008)'
_diffrn_ambient_temperature 120(2)
_diffrn_detector_area_resol_mean 9.091
_diffrn_measured_fraction_theta_full 0.995
_diffrn_measured_fraction_theta_max 0.995
_diffrn_measurement_device_type 'Enraf Nonius KappaCCD area detector'
_diffrn_measurement_method '\f and \w scans'
_diffrn_radiation_monochromator '10 cm confocal mirrors'
_diffrn_radiation_source 'Enraf Nonius FR591 rotating anode'
_diffrn_radiation_type MoK\a
_diffrn_radiation_wavelength 0.71073
_diffrn_reflns_av_R_equivalents 0.060
_diffrn_reflns_av_sigmaI/netI 0.039
_diffrn_reflns_limit_h_max 20
_diffrn_reflns_limit_h_min -28
_diffrn_reflns_limit_k_max 13
_diffrn_reflns_limit_k_min -13
_diffrn_reflns_limit_l_max 13
_diffrn_reflns_limit_l_min -13
_diffrn_reflns_number 19967
_diffrn_reflns_theta_full 27.5
_diffrn_reflns_theta_max 27.5
_diffrn_reflns_theta_min 3.3
_diffrn_standards_decay_% 0
_diffrn_standards_number 0
_exptl_absorpt_coefficient_mu 0.094
_exptl_absorpt_correction_T_max 1.000
_exptl_absorpt_correction_T_min 0.683
_exptl_absorpt_correction_type multi-scan
_exptl_absorpt_process_details '(SADABS; Sheldrick, 2007)'
_exptl_crystal_colour brown
_exptl_crystal_density_diffrn 1.322
_exptl_crystal_density_method 'not measured'
_exptl_crystal_description lath
_exptl_crystal_F_000 1040
_exptl_crystal_size_max 0.70
_exptl_crystal_size_mid 0.40
_exptl_crystal_size_min 0.20
_refine_diff_density_max 0.18
_refine_diff_density_min -0.25
_refine_diff_density_rms 0.051
_refine_ls_abs_structure_details nd
_refine_ls_extinction_method none
_refine_ls_goodness_of_fit_ref 1.04
_refine_ls_hydrogen_treatment mixed
_refine_ls_matrix_type full
_refine_ls_number_parameters 335
_refine_ls_number_reflns 2976
_refine_ls_number_restraints 3
_refine_ls_restrained_S_all 1.04
_refine_ls_R_factor_all 0.054
_refine_ls_R_factor_gt 0.039
_refine_ls_shift/su_max 0.001
_refine_ls_shift/su_mean 0.000
_refine_ls_structure_factor_coef Fsqd
_refine_ls_weighting_details 'calc w=1/[\s^2^(Fo^2^)+(0.0500P)^2^+0.2888P] where P=(Fo^2^+2Fc^2^)/3'
_refine_ls_weighting_scheme calc
_refine_ls_wR_factor_gt 0.085
_refine_ls_wR_factor_ref 0.092
_reflns_number_gt 2461
_reflns_number_total 2976
_reflns_threshold_expression I>2\s(I)
_cod_data_source_file c3ce40102b.txt
_cod_data_source_block shelx1
_cod_original_sg_symbol_Hall 'P 2c -2ac '
_cod_original_sg_symbol_H-M 'P c a 21 '
_cod_database_code 7210107

loop_
_symmetry_equiv_pos_as_xyz
'x, y, z'
'-x, -y, z+1/2'
'-x+1/2, y, z+1/2'
'x+1/2, -y, z'

loop_
_atom_site_label
_atom_site_type_symbol
_atom_site_fract_x
_atom_site_fract_y
_atom_site_fract_z
_atom_site_U_iso_or_equiv
_atom_site_adp_type
_atom_site_occupancy
_atom_site_symmetry_multiplicity
_atom_site_calc_flag
_atom_site_refinement_flags
O1 O 0.99724(9) -0.28921(18) 1.12163(19) 0.0320(4) Uani 1 1 d .
O2 O 1.04429(7) -0.17406(16) 0.97325(16) 0.0255(4) Uani 1 1 d .
N1 N 0.90221(8) 0.07313(18) 1.02311(18) 0.0191(4) Uani 1 1 d .
N2 N 0.87461(10) 0.00673(18) 1.11690(19) 0.0222(4) Uani 1 1 d .
N3 N 0.90674(9) -0.09717(18) 1.13168(19) 0.0209(4) Uani 1 1 d .
N4 N 0.88272(9) 0.19339(18) 0.9881(2) 0.0211(4) Uani 1 1 d D
H4N H 0.8898(13) 0.2544(19) 1.043(2) 0.025 Uiso 1 1 d D
C1 C 0.95160(10) 0.0135(2) 0.9789(2) 0.0175(5) Uani 1 1 d .
C2 C 0.95397(10) -0.0958(2) 1.0493(2) 0.0181(5) Uani 1 1 d .
C3 C 0.98964(12) 0.0672(2) 0.8786(2) 0.0254(6) Uani 1 1 d .
H3A H 0.9667 0.1320 0.8324 0.038 Uiso 1 1 calc R
H3B H 1.0018 -0.0017 0.8217 0.038 Uiso 1 1 calc R
H3C H 1.0257 0.1068 0.9151 0.038 Uiso 1 1 calc R
C4 C 0.99954(11) -0.1982(2) 1.0539(2) 0.0207(5) Uani 1 1 d .
C5 C 1.09669(12) -0.2571(3) 0.9801(3) 0.0293(6) Uani 1 1 d .
H5A H 1.1164 -0.2615 0.8973 0.035 Uiso 1 1 calc R
H5B H 1.0839 -0.3448 1.0035 0.035 Uiso 1 1 calc R
C6 C 1.14053(13) -0.2074(3) 1.0744(3) 0.0407(7) Uani 1 1 d .
H6A H 1.1501 -0.1176 1.0558 0.061 Uiso 1 1 calc R
H6B H 1.1776 -0.2586 1.0715 0.061 Uiso 1 1 calc R
H6C H 1.1226 -0.2133 1.1579 0.061 Uiso 1 1 calc R
C7 C 0.82889(10) 0.2028(2) 0.9204(2) 0.0191(5) Uani 1 1 d .
C8 C 0.80124(11) 0.0981(2) 0.8656(2) 0.0222(5) Uani 1 1 d .
H8 H 0.8167 0.0143 0.8794 0.027 Uiso 1 1 calc R
C9 C 0.75080(12) 0.1156(2) 0.7905(3) 0.0271(6) Uani 1 1 d .
H9 H 0.7320 0.0434 0.7528 0.033 Uiso 1 1 calc R
C10 C 0.72779(11) 0.2363(3) 0.7702(2) 0.0288(6) Uani 1 1 d .
H10 H 0.6936 0.2480 0.7179 0.035 Uiso 1 1 calc R
C11 C 0.75510(13) 0.3407(2) 0.8270(3) 0.0293(6) Uani 1 1 d .
H11 H 0.7391 0.4242 0.8139 0.035 Uiso 1 1 calc R
C12 C 0.80488(11) 0.3252(2) 0.9018(2) 0.0241(5) Uani 1 1 d .
H12 H 0.8229 0.3974 0.9409 0.029 Uiso 1 1 calc R
O3 O 0.00351(8) 0.78428(17) 0.65101(17) 0.0284(4) Uani 1 1 d .
O4 O -0.05384(7) 0.66811(15) 0.78114(16) 0.0243(4) Uani 1 1 d .
N5 N 0.08988(9) 0.42148(18) 0.78293(18) 0.0195(4) Uani 1 1 d .
N6 N 0.12427(9) 0.48670(19) 0.6987(2) 0.0226(4) Uani 1 1 d .
N7 N 0.09367(9) 0.58924(19) 0.66998(18) 0.0210(5) Uani 1 1 d .
N8 N 0.10577(10) 0.30149(19) 0.8249(2) 0.0219(5) Uani 1 1 d D
H8N H 0.1021(12) 0.2422(19) 0.7664(19) 0.026 Uiso 1 1 d D
C13 C 0.03723(11) 0.4808(2) 0.8074(2) 0.0191(5) Uani 1 1 d .
C14 C 0.04043(10) 0.5890(2) 0.7347(2) 0.0183(5) Uani 1 1 d .
C15 C -0.00850(11) 0.4300(2) 0.8950(2) 0.0257(6) Uani 1 1 d .
H15A H -0.0446 0.4040 0.8484 0.039 Uiso 1 1 calc R
H15B H -0.0193 0.4966 0.9555 0.039 Uiso 1 1 calc R
H15C H 0.0081 0.3556 0.9392 0.039 Uiso 1 1 calc R
C16 C -0.00374(11) 0.6918(2) 0.7170(2) 0.0195(5) Uani 1 1 d .
C17 C -0.10403(11) 0.7568(2) 0.7642(2) 0.0239(5) Uani 1 1 d .
H17A H -0.1188 0.7543 0.6771 0.029 Uiso 1 1 calc R
H17B H -0.0914 0.8456 0.7841 0.029 Uiso 1 1 calc R
C18 C -0.15242(12) 0.7129(3) 0.8525(3) 0.0314(6) Uani 1 1 d .
H18A H -0.1657 0.6265 0.8291 0.047 Uiso 1 1 calc R
H18B H -0.1868 0.7720 0.8483 0.047 Uiso 1 1 calc R
H18C H -0.1364 0.7115 0.9377 0.047 Uiso 1 1 calc R
C19 C 0.15364(11) 0.2916(2) 0.9110(2) 0.0199(5) Uani 1 1 d .
C20 C 0.17713(11) 0.3962(2) 0.9743(2) 0.0244(5) Uani 1 1 d .
H20 H 0.1621 0.4799 0.9579 0.029 Uiso 1 1 calc R
C21 C 0.22250(11) 0.3788(3) 1.0614(2) 0.0290(6) Uani 1 1 d .
H21 H 0.2390 0.4509 1.1035 0.035 Uiso 1 1 calc R
C22 C 0.24403(13) 0.2579(3) 1.0877(3) 0.0318(6) Uani 1 1 d .
H22 H 0.2750 0.2465 1.1480 0.038 Uiso 1 1 calc R
C23 C 0.22026(11) 0.1537(3) 1.0259(3) 0.0298(6) Uani 1 1 d .
H23 H 0.2348 0.0701 1.0443 0.036 Uiso 1 1 calc R
C24 C 0.17533(11) 0.1696(2) 0.9371(2) 0.0246(5) Uani 1 1 d .
H24 H 0.1595 0.0973 0.8942 0.029 Uiso 1 1 calc R

loop_
_atom_site_aniso_label
_atom_site_aniso_U_11
_atom_site_aniso_U_22
_atom_site_aniso_U_33
_atom_site_aniso_U_23
_atom_site_aniso_U_13
_atom_site_aniso_U_12
O1 0.0340(11) 0.0262(9) 0.0358(11) 0.0091(9) 0.0065(9) 0.0073(8)
O2 0.0211(9) 0.0329(9) 0.0225(9) 0.0008(8) 0.0026(8) 0.0025(7)
N1 0.0189(10) 0.0196(10) 0.0187(10) 0.0015(8) -0.0001(8) -0.0002(8)
N2 0.0221(10) 0.0246(10) 0.0199(10) 0.0017(9) 0.0015(9) 0.0001(8)
N3 0.0210(10) 0.0225(10) 0.0192(10) -0.0007(8) 0.0021(9) 0.0004(8)
N4 0.0253(11) 0.0148(10) 0.0231(11) -0.0027(9) -0.0060(9) 0.0007(8)
C1 0.0167(11) 0.0194(11) 0.0163(11) -0.0006(10) -0.0015(9) -0.0031(9)
C2 0.0189(12) 0.0206(12) 0.0150(11) -0.0002(9) -0.0016(9) -0.0019(9)
C3 0.0285(14) 0.0252(13) 0.0226(13) 0.0032(11) 0.0038(11) -0.0015(10)
C4 0.0217(13) 0.0231(13) 0.0175(12) -0.0023(11) -0.0003(10) -0.0020(10)
C5 0.0206(13) 0.0380(15) 0.0292(13) -0.0071(12) -0.0008(11) 0.0081(11)
C6 0.0323(16) 0.0520(18) 0.0378(17) -0.0103(14) -0.0088(14) 0.0014(14)
C7 0.0166(11) 0.0244(12) 0.0162(11) 0.0012(10) 0.0031(10) 0.0009(9)
C8 0.0222(12) 0.0223(12) 0.0221(13) 0.0003(10) 0.0003(10) -0.0023(9)
C9 0.0225(12) 0.0365(14) 0.0222(13) -0.0016(11) 0.0008(11) -0.0064(11)
C10 0.0188(12) 0.0479(16) 0.0198(13) 0.0035(12) -0.0006(11) 0.0049(11)
C11 0.0280(14) 0.0319(13) 0.0281(14) 0.0056(11) 0.0041(12) 0.0111(12)
C12 0.0261(13) 0.0240(13) 0.0222(13) -0.0012(11) 0.0009(11) 0.0029(10)
O3 0.0318(10) 0.0245(9) 0.0288(10) 0.0088(8) 0.0058(8) -0.0005(8)
O4 0.0200(9) 0.0248(9) 0.0280(10) 0.0064(8) 0.0028(8) 0.0023(7)
N5 0.0223(10) 0.0182(10) 0.0179(10) 0.0018(8) -0.0010(9) -0.0011(8)
N6 0.0205(10) 0.0242(10) 0.0231(11) 0.0028(9) 0.0005(9) -0.0034(8)
N7 0.0187(11) 0.0236(11) 0.0207(10) 0.0024(9) -0.0007(8) -0.0017(8)
N8 0.0254(11) 0.0173(10) 0.0230(11) -0.0008(9) -0.0053(9) -0.0010(8)
C13 0.0205(12) 0.0207(12) 0.0162(11) -0.0030(9) -0.0009(9) -0.0029(9)
C14 0.0195(12) 0.0210(11) 0.0143(11) -0.0017(9) -0.0011(9) -0.0041(9)
C15 0.0285(13) 0.0234(12) 0.0253(13) 0.0060(11) 0.0078(11) 0.0007(10)
C16 0.0207(12) 0.0232(12) 0.0146(12) -0.0004(10) 0.0003(10) -0.0053(9)
C17 0.0214(13) 0.0235(12) 0.0269(14) -0.0013(11) -0.0012(11) 0.0036(9)
C18 0.0230(13) 0.0430(16) 0.0281(14) -0.0040(13) 0.0034(12) 0.0016(11)
C19 0.0211(11) 0.0228(12) 0.0159(11) 0.0017(9) 0.0029(10) 0.0003(10)
C20 0.0263(13) 0.0251(12) 0.0217(12) -0.0003(11) -0.0003(11) -0.0008(10)
C21 0.0266(14) 0.0388(16) 0.0217(13) -0.0033(12) -0.0005(11) -0.0072(11)
C22 0.0235(13) 0.0498(17) 0.0221(13) 0.0023(12) -0.0003(11) 0.0037(13)
C23 0.0253(13) 0.0332(14) 0.0308(14) 0.0059(12) 0.0039(12) 0.0094(11)
C24 0.0262(13) 0.0242(12) 0.0233(13) -0.0024(10) 0.0049(11) 0.0014(10)

loop_
_atom_type_symbol
_atom_type_description
_atom_type_scat_dispersion_real
_atom_type_scat_dispersion_imag
_atom_type_scat_source
C C 0.0033 0.0016 'International Tables Vol C Tables 4.2.6.8 and 6.1.1.4'
H H 0.0000 0.0000 'International Tables Vol C Tables 4.2.6.8 and 6.1.1.4'
N N 0.0061 0.0033 'International Tables Vol C Tables 4.2.6.8 and 6.1.1.4'
O O 0.0106 0.0060 'International Tables Vol C Tables 4.2.6.8 and 6.1.1.4'

loop_
_geom_angle_atom_site_label_1
_geom_angle_atom_site_label_2
_geom_angle_atom_site_label_3
_geom_angle
C4 O2 C5 116.6(2)
C1 N1 N2 112.91(19)
C1 N1 N4 125.4(2)
N2 N1 N4 121.46(19)
N3 N2 N1 105.45(19)
N2 N3 C2 109.21(19)
N1 N4 C7 118.15(19)
N1 N4 H4N 114.9(18)
C7 N4 H4N 116.5(18)
N1 C1 C2 102.82(19)
N1 C1 C3 123.1(2)
C2 C1 C3 134.1(2)
C1 C2 N3 109.6(2)
C1 C2 C4 130.5(2)
N3 C2 C4 119.7(2)
C1 C3 H3A 109.5
C1 C3 H3B 109.5
H3A C3 H3B 109.5
C1 C3 H3C 109.5
H3A C3 H3C 109.5
H3B C3 H3C 109.5
O1 C4 O2 124.9(2)
O1 C4 C2 124.6(2)
O2 C4 C2 110.5(2)
O2 C5 C6 110.3(2)
O2 C5 H5A 109.6
C6 C5 H5A 109.6
O2 C5 H5B 109.6
C6 C5 H5B 109.6
H5A C5 H5B 108.1
C5 C6 H6A 109.5
C5 C6 H6B 109.5
H6A C6 H6B 109.5
C5 C6 H6C 109.5
H6A C6 H6C 109.5
H6B C6 H6C 109.5
C8 C7 C12 119.5(2)
C8 C7 N4 122.8(2)
C12 C7 N4 117.5(2)
C7 C8 C9 119.9(2)
C7 C8 H8 120.0
C9 C8 H8 120.0
C10 C9 C8 120.6(2)
C10 C9 H9 119.7
C8 C9 H9 119.7
C9 C10 C11 119.2(2)
C9 C10 H10 120.4
C11 C10 H10 120.4
C12 C11 C10 121.0(2)
C12 C11 H11 119.5
C10 C11 H11 119.5
C11 C12 C7 119.8(2)
C11 C12 H12 120.1
C7 C12 H12 120.1
C16 O4 C17 117.03(18)
C13 N5 N6 112.56(19)
C13 N5 N8 125.2(2)
N6 N5 N8 121.86(19)
N7 N6 N5 105.99(19)
N6 N7 C14 109.08(18)
N5 N8 C19 118.26(19)
N5 N8 H8N 112.4(18)
C19 N8 H8N 118.8(18)
N5 C13 C14 102.9(2)
N5 C13 C15 123.5(2)
C14 C13 C15 133.6(2)
N7 C14 C13 109.5(2)
N7 C14 C16 120.6(2)
C13 C14 C16 129.8(2)
C13 C15 H15A 109.5
C13 C15 H15B 109.5
H15A C15 H15B 109.5
C13 C15 H15C 109.5
H15A C15 H15C 109.5
H15B C15 H15C 109.5
O3 C16 O4 124.3(2)
O3 C16 C14 124.9(2)
O4 C16 C14 110.81(19)
O4 C17 C18 105.8(2)
O4 C17 H17A 110.6
C18 C17 H17A 110.6
O4 C17 H17B 110.6
C18 C17 H17B 110.6
H17A C17 H17B 108.7
C17 C18 H18A 109.5
C17 C18 H18B 109.5
H18A C18 H18B 109.5
C17 C18 H18C 109.5
H18A C18 H18C 109.5
H18B C18 H18C 109.5
C20 C19 C24 119.6(2)
C20 C19 N8 123.0(2)
C24 C19 N8 117.3(2)
C21 C20 C19 120.0(2)
C21 C20 H20 120.0
C19 C20 H20 120.0
C22 C21 C20 120.7(2)
C22 C21 H21 119.7
C20 C21 H21 119.7
C23 C22 C21 119.4(2)
C23 C22 H22 120.3
C21 C22 H22 120.3
C22 C23 C24 120.7(2)
C22 C23 H23 119.7
C24 C23 H23 119.7
C23 C24 C19 119.7(2)
C23 C24 H24 120.1
C19 C24 H24 120.1

loop_
_geom_bond_atom_site_label_1
_geom_bond_atom_site_label_2
_geom_bond_distance
O1 C4 1.196(3)
O2 C4 1.339(3)
O2 C5 1.450(3)
N1 C1 1.344(3)
N1 N2 1.365(3)
N1 N4 1.378(3)
N2 N3 1.306(3)
N3 C2 1.368(3)
N4 C7 1.399(3)
N4 H4N 0.880(10)
C1 C2 1.368(3)
C1 C3 1.476(3)
C2 C4 1.470(3)
C3 H3A 0.9800
C3 H3B 0.9800
C3 H3C 0.9800
C5 C6 1.495(4)
C5 H5A 0.9900
C5 H5B 0.9900
C6 H6A 0.9800
C6 H6B 0.9800
C6 H6C 0.9800
C7 C8 1.382(3)
C7 C12 1.396(3)
C8 C9 1.389(4)
C8 H8 0.9500
C9 C10 1.376(3)
C9 H9 0.9500
C10 C11 1.385(4)
C10 H10 0.9500
C11 C12 1.373(4)
C11 H11 0.9500
C12 H12 0.9500
O3 C16 1.207(3)
O4 C16 1.328(3)
O4 C17 1.457(3)
N5 C13 1.345(3)
N5 N6 1.363(3)
N5 N8 1.375(3)
N6 N7 1.303(3)
N7 C14 1.367(3)
N8 C19 1.409(3)
N8 H8N 0.884(10)
C13 C14 1.373(3)
C13 C15 1.479(3)
C14 C16 1.463(3)
C15 H15A 0.9800
C15 H15B 0.9800
C15 H15C 0.9800
C17 C18 1.501(4)
C17 H17A 0.9900
C17 H17B 0.9900
C18 H18A 0.9800
C18 H18B 0.9800
C18 H18C 0.9800
C19 C20 1.386(3)
C19 C24 1.388(3)
C20 C21 1.383(4)
C20 H20 0.9500
C21 C22 1.377(4)
C21 H21 0.9500
C22 C23 1.377(4)
C22 H22 0.9500
C23 C24 1.387(4)
C23 H23 0.9500
C24 H24 0.9500

loop_
_geom_torsion_atom_site_label_1
_geom_torsion_atom_site_label_2
_geom_torsion_atom_site_label_3
_geom_torsion_atom_site_label_4
_geom_torsion
C1 N1 N2 N3 -0.5(3)
N4 N1 N2 N3 -175.39(19)
N1 N2 N3 C2 0.4(2)
C1 N1 N4 C7 112.0(3)
N2 N1 N4 C7 -73.8(3)
N2 N1 C1 C2 0.4(2)
N4 N1 C1 C2 175.0(2)
N2 N1 C1 C3 -179.1(2)
N4 N1 C1 C3 -4.5(4)
N1 C1 C2 N3 -0.1(2)
C3 C1 C2 N3 179.3(2)
N1 C1 C2 C4 -175.1(2)
C3 C1 C2 C4 4.3(4)
N2 N3 C2 C1 -0.2(3)
N2 N3 C2 C4 175.4(2)
C5 O2 C4 O1 -7.5(4)
C5 O2 C4 C2 171.5(2)
C1 C2 C4 O1 178.6(3)
N3 C2 C4 O1 4.0(4)
C1 C2 C4 O2 -0.4(4)
N3 C2 C4 O2 -175.0(2)
C4 O2 C5 C6 -86.8(3)
N1 N4 C7 C8 -13.6(3)
N1 N4 C7 C12 170.5(2)
C12 C7 C8 C9 1.5(4)
N4 C7 C8 C9 -174.3(2)
C7 C8 C9 C10 -0.2(4)
C8 C9 C10 C11 -0.8(4)
C9 C10 C11 C12 0.6(4)
C10 C11 C12 C7 0.6(4)
C8 C7 C12 C11 -1.7(4)
N4 C7 C12 C11 174.4(2)
C13 N5 N6 N7 0.6(3)
N8 N5 N6 N7 173.71(19)
N5 N6 N7 C14 -0.2(2)
C13 N5 N8 C19 -113.3(3)
N6 N5 N8 C19 74.5(3)
N6 N5 C13 C14 -0.7(3)
N8 N5 C13 C14 -173.5(2)
N6 N5 C13 C15 179.7(2)
N8 N5 C13 C15 6.9(4)
N6 N7 C14 C13 -0.2(3)
N6 N7 C14 C16 -178.1(2)
N5 C13 C14 N7 0.6(2)
C15 C13 C14 N7 -179.9(2)
N5 C13 C14 C16 178.2(2)
C15 C13 C14 C16 -2.3(4)
C17 O4 C16 O3 3.5(4)
C17 O4 C16 C14 -174.9(2)
N7 C14 C16 O3 -3.1(4)
C13 C14 C16 O3 179.5(2)
N7 C14 C16 O4 175.2(2)
C13 C14 C16 O4 -2.1(3)
C16 O4 C17 C18 -176.4(2)
N5 N8 C19 C20 13.6(3)
N5 N8 C19 C24 -170.0(2)
C24 C19 C20 C21 0.9(4)
N8 C19 C20 C21 177.3(2)
C19 C20 C21 C22 -1.1(4)
C20 C21 C22 C23 0.4(4)
C21 C22 C23 C24 0.5(4)
C22 C23 C24 C19 -0.7(4)
C20 C19 C24 C23 -0.1(4)
N8 C19 C24 C23 -176.7(2)
